data_7159895
loop_
_publ_author_name
'Gerasimova, Tatiana P.'
'Zagidullin, Almaz A.'
'Nikolaeva, Anastasiia N.'
'Fayzullin, Robert R.'
'Saitova, Aliya M.'
'Miluykov, Vasili A.'
'Grimme, Stefan'
'Katsyuba, Sergey A.'

_publ_section_title
;
 Structural flexibility of favipiravir and its structural analogues in
 solutions: experimental and computational insight.
;
_journal_issue 18
_journal_name_full 'Organic &amp; biomolecular chemistry'
_journal_page_first 3668
_journal_page_last 3683
_journal_paper_doi 10.1039/d4ob00404c
_journal_volume 22
_journal_year 2024
_chemical_formula_moiety 'C8 H10 K N5 O5'
_chemical_formula_sum 'C8 H10 K N5 O5'
_chemical_formula_weight 295.31
_space_group_crystal_system triclinic
_space_group_IT_number 2
_space_group_name_Hall '-P 1'
_space_group_name_H-M_alt 'P -1'
_atom_sites_solution_hydrogens mixed
_audit_creation_method SHELXL-2018/3
_audit_update_record
;
2024-02-18 deposited with the CCDC.	2024-04-09 downloaded from the CCDC.
;
_cell_angle_alpha 86.9918(11)
_cell_angle_beta 85.9992(11)
_cell_angle_gamma 68.7003(10)
_cell_formula_units_Z 2
_cell_length_a 8.1404(3)
_cell_length_b 8.4811(4)
_cell_length_c 9.2843(4)
_cell_measurement_reflns_used 31722
_cell_measurement_temperature 162(2)
_cell_measurement_theta_max 37.66
_cell_measurement_theta_min 2.20
_cell_volume 595.49(4)
_computing_cell_refinement 'APEX4 v2021.10-0 (Bruker AXS)'
_computing_data_collection 'APEX4 v2021.10-0 (Bruker AXS)'
_computing_data_reduction 'APEX4 v2021.10-0 (Bruker AXS)'
_computing_molecular_graphics
;
WinGX (Farrugia, 2012); ORTEP-3 (Farrugia, 2012);
PLATON (Spek, 2009); Olex2 (Dolomanov et al., 2009)
;
_computing_publication_material
;
WinGX (Farrugia, 2012); ORTEP-3 (Farrugia, 2012);
PLATON (Spek, 2009); Olex2 (Dolomanov et al., 2009)
;
_computing_structure_refinement 'SHELXL-2018/3 (Sheldrick, 2015)'
_computing_structure_solution 'SHELXT-2018/2 (Sheldrick, 2015)'
_diffrn_ambient_temperature 162(2)
_diffrn_measured_fraction_theta_full 1.000
_diffrn_measured_fraction_theta_max 0.891
_diffrn_measurement_device_type 'Bruker APEX-II CCD'
_diffrn_measurement_method '\w and \f scans'
_diffrn_radiation_probe x-ray
_diffrn_radiation_type MoK\a
_diffrn_radiation_wavelength 0.71073
_diffrn_reflns_av_R_equivalents 0.0384
_diffrn_reflns_av_unetI/netI 0.0228
_diffrn_reflns_Laue_measured_fraction_full 1.000
_diffrn_reflns_Laue_measured_fraction_max 0.891
_diffrn_reflns_limit_h_max 13
_diffrn_reflns_limit_h_min -12
_diffrn_reflns_limit_k_max 13
_diffrn_reflns_limit_k_min -13
_diffrn_reflns_limit_l_max 15
_diffrn_reflns_limit_l_min -15
_diffrn_reflns_number 70459
_diffrn_reflns_point_group_measured_fraction_full 1.000
_diffrn_reflns_point_group_measured_fraction_max 0.891
_diffrn_reflns_theta_full 25.242
_diffrn_reflns_theta_max 37.780
_diffrn_reflns_theta_min 2.200
_diffrn_source 'sealed tube'
_exptl_absorpt_coefficient_mu 0.473
_exptl_absorpt_correction_T_max 0.8806
_exptl_absorpt_correction_T_min 0.7348
_exptl_absorpt_correction_type numerical
_exptl_absorpt_process_details
;
SADABS-2016/2 (Stalke et al., 2015)

 Equivalent reflections defined by point group -1 for scaling and error model
 Mean and maximum errors in direction cosine check function =   0.001   0.003
 Restraint esd for equal adjacent scale factors =  0.0090
 Maximum odd and even orders for spherical harmonics =   1   4
 wR2(int) =  0.1614 (selected reflections only, before parameter refinement)
 wR2(int) =  0.0532 (selected reflections only, after parameter refinement)

   70839 total and   5676 unique reflections assuming Friedel's law
 plus   2776 total and  1529 unique reflections in fast scans
 Reflections rejected for which |I-<I>|/su >   3.00
 where:  su^2 = sigma(I)^2 + (  0.04000 <I>)^2  (sigma(I) from SAINT)

   70457 total and   5676 unique reflections left after |I-<I>|/su test
 plus   2692 total and  1520 unique reflections in fast scans
 su^2 = [K*sigma(I)]^2 + [g<I>]^2  where sigma(I) is from SAINT

 Error model 5: refine all K and overall g
 Run 2theta R(int) Incid. factors Diffr. factors    K      g   I/s(lim) Total I>2sig(I)
   1  21.9  0.0409  0.152 - 0.377  0.991 - 1.040  0.918  0.0262  38.2    4169    3080
   2  21.9  0.0348  0.078 - 0.221  0.987 - 1.039  0.911  0.0262  38.2    4140    3301
   3  21.9  0.0344  0.103 - 0.142  0.987 - 1.025  0.921  0.0262  38.2    4073    3292
   4  21.9  0.0415  0.119 - 0.350  0.987 - 1.035  0.889  0.0262  38.2    4140    3165
   5  21.9  0.0404  0.144 - 0.280  0.991 - 1.036  0.943  0.0262  38.2    4164    3145
   6  21.9  0.0405  0.099 - 0.336  0.987 - 1.037  0.934  0.0262  38.2    4206    3166
   7  21.9  0.0435  0.142 - 0.384  0.987 - 1.038  0.960  0.0262  38.2    4201    3119
   8  21.9  0.0359  0.128 - 0.189  0.987 - 1.027  0.933  0.0262  38.2    4114    3234
   9  21.9  0.0418  0.148 - 0.349  0.987 - 1.029  0.908  0.0262  38.2    4170    3144
  10  21.9  0.0324  0.082 - 0.146  0.987 - 1.035  0.933  0.0262  38.2    4115    3409
  11  21.9  0.0424  0.127 - 0.366  0.987 - 1.031  0.923  0.0262  38.2    4135    3117
  12  21.9  0.0384  0.102 - 0.313  0.988 - 1.040  0.959  0.0262  38.2    6218    4971
  13  21.9  0.0411  0.120 - 0.312  0.987 - 1.040  1.022  0.0262  38.2    6873    5368
  14 -21.9  0.0371  0.081 - 0.275  0.987 - 1.040  0.933  0.0262  38.2    4081    3189
  15  34.9  0.0288  0.141 - 0.311  0.994 - 1.040  0.891  0.0262  38.2    4493    3782
  16   0.0  0.0351  0.189 - 0.268  0.991 - 1.040  1.061  0.0262  38.2    1761    1492
  17   0.0  0.0320  0.154 - 0.256  0.987 - 1.026  1.014  0.0262  38.2    1404    1216
  18f  0.0  0.0980  1.137 - 2.997  0.989 - 1.034  1.084  0.0262  38.2    2692    1689

       2 Overloads replaced by fast scan measurements
   70459 Corrected reflections written to file hkl
 Estimated minimum and maximum transmission:  0.7348  0.8806
 The ratio of these values is more reliable than their absolute values!
 Additional spherical absorption correction applied with mu*r =  0.0800
 3lambda correction factor = 0.00150
;
_exptl_crystal_colour 'light yellow'
_exptl_crystal_density_diffrn 1.647
_exptl_crystal_description plate
_exptl_crystal_F_000 304
_exptl_crystal_size_max 0.591
_exptl_crystal_size_mid 0.346
_exptl_crystal_size_min 0.130
_refine_diff_density_max 0.474
_refine_diff_density_min -0.305
_refine_diff_density_rms 0.059
_refine_ls_extinction_method none
_refine_ls_goodness_of_fit_ref 1.045
_refine_ls_hydrogen_treatment mixed
_refine_ls_matrix_type full
_refine_ls_number_parameters 182
_refine_ls_number_reflns 5678
_refine_ls_number_restraints 0
_refine_ls_restrained_S_all 1.045
_refine_ls_R_factor_all 0.0446
_refine_ls_R_factor_gt 0.0315
_refine_ls_shift/su_max 0.001
_refine_ls_shift/su_mean 0.000
_refine_ls_structure_factor_coef Fsqd
_refine_ls_weighting_details 'w=1/[\s^2^(Fo^2^)+(0.0356P)^2^+0.1456P] where P=(Fo^2^+2Fc^2^)/3'
_refine_ls_weighting_scheme calc
_refine_ls_wR_factor_gt 0.0750
_refine_ls_wR_factor_ref 0.0808
_reflns_Friedel_coverage 0.000
_reflns_number_gt 4715
_reflns_number_total 5678
_reflns_threshold_expression 'I > 2\s(I)'
_cod_data_source_file d4ob00404c2.cif
_cod_data_source_block zagid009
_cod_depositor_comments 'Adding full bibliography for 7159893--7159895.cif.'
_cod_database_code 7159895
_shelx_shelxl_version_number 2018/3
_shelx_space_group_comment
;
The symmetry employed for this shelxl refinement is uniquely defined
by the following loop, which should always be used as a source of
symmetry information in preference to the above space-group names.
They are only intended as comments.
;
_shelx_estimated_absorpt_t_min 0.767
_shelx_estimated_absorpt_t_max 0.941

loop_
_space_group_symop_operation_xyz
'x, y, z'
'-x, -y, -z'

loop_
_atom_site_label
_atom_site_type_symbol
_atom_site_fract_x
_atom_site_fract_y
_atom_site_fract_z
_atom_site_U_iso_or_equiv
_atom_site_adp_type
_atom_site_occupancy
_atom_site_site_symmetry_order
_atom_site_calc_flag
_atom_site_refinement_flags_posn
_atom_site_refinement_flags_adp
_atom_site_refinement_flags_occupancy
_atom_site_disorder_assembly
_atom_site_disorder_group
K1 K 0.01504(2) 0.74057(2) 0.92295(2) 0.02027(5) Uani 1 1 d . . . . .
O1 O 0.20721(8) 0.93192(8) 1.00907(8) 0.02690(14) Uani 1 1 d . . . . .
O2 O -0.22363(11) 0.82845(10) 0.69740(8) 0.03382(16) Uani 1 1 d . . . . .
O3 O 0.75014(8) 0.64148(8) 1.03977(7) 0.02239(12) Uani 1 1 d . . . . .
O51 O 0.20260(9) 0.58519(9) 0.65040(8) 0.02844(14) Uani 1 1 d . . . . .
O52 O 0.43495(10) 0.37529(9) 0.57921(8) 0.02792(14) Uani 1 1 d . . . . .
N1 N 0.44878(10) 0.88598(10) 1.13532(8) 0.02281(14) Uani 1 1 d . . . . .
N2 N 0.38122(9) 0.67249(8) 0.83731(7) 0.01667(12) Uani 1 1 d . . . . .
N3 N 0.74400(9) 0.48895(9) 0.84811(8) 0.02083(13) Uani 1 1 d . . . . .
N4 N -0.17815(11) 0.87102(10) 0.45692(9) 0.02701(16) Uani 1 1 d . . . . .
N5 N 0.36125(10) 0.50011(9) 0.65394(8) 0.02001(13) Uani 1 1 d . . . . .
C1 C 0.36504(10) 0.85386(10) 1.02888(9) 0.01809(13) Uani 1 1 d . . . . .
C2 C 0.47301(10) 0.71092(9) 0.93228(8) 0.01597(12) Uani 1 1 d . . . . .
C3 C 0.66147(10) 0.61548(10) 0.94438(8) 0.01714(13) Uani 1 1 d . . . . .
C4 C 0.64786(11) 0.45651(10) 0.75329(9) 0.02016(14) Uani 1 1 d . . . . .
H4 H 0.703109 0.370028 0.685766 0.024 Uiso 1 1 calc R U . . .
C5 C 0.46736(10) 0.54642(10) 0.75033(8) 0.01721(13) Uani 1 1 d . . . . .
C6 C -0.17378(12) 0.77565(11) 0.57469(10) 0.02434(16) Uani 1 1 d . . . . .
H6 H -0.128457 0.656450 0.563998 0.029 Uiso 1 1 calc R U . . .
C7 C -0.2507(3) 1.05379(16) 0.46372(16) 0.0652(5) Uani 1 1 d . . . . .
H7A H -0.360997 1.097873 0.413456 0.098 Uiso 1 1 calc R U . . .
H7B H -0.165872 1.100737 0.417364 0.098 Uiso 1 1 calc R U . . .
H7C H -0.274224 1.086505 0.564935 0.098 Uiso 1 1 calc R U . . .
C8 C -0.11168(16) 0.79953(17) 0.31676(11) 0.0381(2) Uani 1 1 d . . . . .
H8A H -0.011893 0.832368 0.281875 0.057 Uiso 1 1 calc R U . . .
H8B H -0.205599 0.842055 0.248437 0.057 Uiso 1 1 calc R U . . .
H8C H -0.072578 0.675830 0.325194 0.057 Uiso 1 1 calc R U . . .
H1A H 0.559(2) 0.8298(19) 1.1419(16) 0.038(4) Uiso 1 1 d . . . . .
H1B H 0.3890(19) 0.9657(19) 1.1923(15) 0.035(4) Uiso 1 1 d . . . . .

loop_
_atom_site_aniso_label
_atom_site_aniso_U_11
_atom_site_aniso_U_22
_atom_site_aniso_U_33
_atom_site_aniso_U_23
_atom_site_aniso_U_13
_atom_site_aniso_U_12
K1 0.01535(7) 0.02150(8) 0.02307(8) -0.00135(6) -0.00079(5) -0.00555(6)
O1 0.0174(3) 0.0229(3) 0.0364(4) -0.0105(3) -0.0043(2) -0.0007(2)
O2 0.0446(4) 0.0288(3) 0.0220(3) -0.0024(3) -0.0026(3) -0.0057(3)
O3 0.0166(3) 0.0273(3) 0.0238(3) -0.0012(2) -0.0039(2) -0.0081(2)
O51 0.0208(3) 0.0297(3) 0.0331(3) -0.0063(3) -0.0078(2) -0.0052(2)
O52 0.0316(3) 0.0253(3) 0.0259(3) -0.0100(2) 0.0000(2) -0.0082(3)
N1 0.0214(3) 0.0235(3) 0.0226(3) -0.0050(3) -0.0026(2) -0.0062(3)
N2 0.0158(3) 0.0162(3) 0.0175(3) 0.0000(2) -0.0009(2) -0.0052(2)
N3 0.0152(3) 0.0213(3) 0.0231(3) -0.0015(2) 0.0006(2) -0.0034(2)
N4 0.0319(4) 0.0232(3) 0.0213(3) -0.0035(3) -0.0014(3) -0.0041(3)
N5 0.0216(3) 0.0199(3) 0.0185(3) -0.0012(2) -0.0018(2) -0.0072(2)
C1 0.0175(3) 0.0161(3) 0.0203(3) -0.0010(2) -0.0004(2) -0.0057(2)
C2 0.0144(3) 0.0158(3) 0.0174(3) 0.0001(2) -0.0006(2) -0.0051(2)
C3 0.0143(3) 0.0182(3) 0.0185(3) 0.0019(2) -0.0003(2) -0.0058(2)
C4 0.0179(3) 0.0194(3) 0.0204(3) -0.0023(3) 0.0013(3) -0.0037(3)
C5 0.0170(3) 0.0171(3) 0.0170(3) -0.0006(2) -0.0011(2) -0.0056(2)
C6 0.0251(4) 0.0194(3) 0.0255(4) -0.0031(3) -0.0052(3) -0.0033(3)
C7 0.1096(14) 0.0229(5) 0.0420(7) 0.0044(5) 0.0101(8) -0.0019(7)
C8 0.0360(5) 0.0527(7) 0.0243(4) -0.0120(4) 0.0017(4) -0.0137(5)

loop_
_atom_type_symbol
_atom_type_description
_atom_type_scat_dispersion_real
_atom_type_scat_dispersion_imag
_atom_type_scat_source
C C 0.0033 0.0016 'International Tables Vol C Tables 4.2.6.8 and 6.1.1.4'
H H 0.0000 0.0000 'International Tables Vol C Tables 4.2.6.8 and 6.1.1.4'
K K 0.2009 0.2494 'International Tables Vol C Tables 4.2.6.8 and 6.1.1.4'
N N 0.0061 0.0033 'International Tables Vol C Tables 4.2.6.8 and 6.1.1.4'
O O 0.0106 0.0060 'International Tables Vol C Tables 4.2.6.8 and 6.1.1.4'

loop_
_geom_angle_atom_site_label_1
_geom_angle_atom_site_label_2
_geom_angle_atom_site_label_3
_geom_angle
_geom_angle_site_symmetry_1
_geom_angle_site_symmetry_3
_geom_angle_publ_flag
O3 K1 O1 86.02(2) 1_455 2_577 ?
O3 K1 O1 136.67(2) 1_455 . ?
O1 K1 O1 68.76(2) 2_577 . ?
O3 K1 O2 78.04(2) 1_455 . ?
O1 K1 O2 77.51(2) 2_577 . ?
O1 K1 O2 126.22(2) . . ?
O3 K1 N2 151.62(2) 1_455 . ?
O1 K1 N2 119.98(2) 2_577 . ?
O1 K1 N2 56.162(19) . . ?
O2 K1 N2 116.36(2) . . ?
O3 K1 O51 118.25(2) 1_455 . ?
O1 K1 O51 132.97(2) 2_577 . ?
O1 K1 O51 104.48(2) . . ?
O2 K1 O51 70.18(2) . . ?
N2 K1 O51 53.478(19) . . ?
O3 K1 N3 88.22(2) 1_455 2_667 ?
O1 K1 N3 119.94(2) 2_577 2_667 ?
O1 K1 N3 75.97(2) . 2_667 ?
O2 K1 N3 157.25(2) . 2_667 ?
N2 K1 N3 69.541(19) . 2_667 ?
O51 K1 N3 101.61(2) . 2_667 ?
O3 K1 O3 84.442(19) 1_455 2_667 ?
O1 K1 O3 160.49(2) 2_577 2_667 ?
O1 K1 O3 107.728(18) . 2_667 ?
O2 K1 O3 116.85(2) . 2_667 ?
N2 K1 O3 67.300(18) . 2_667 ?
O51 K1 O3 66.439(19) . 2_667 ?
N3 K1 O3 42.843(18) 2_667 2_667 ?
O3 K1 C3 20.048(18) 1_455 1_455 ?
O1 K1 C3 89.87(2) 2_577 1_455 ?
O1 K1 C3 153.37(2) . 1_455 ?
O2 K1 C3 59.71(2) . 1_455 ?
N2 K1 C3 149.27(2) . 1_455 ?
O51 K1 C3 101.73(2) . 1_455 ?
N3 K1 C3 103.31(2) 2_667 1_455 ?
O3 K1 C3 86.979(18) 2_667 1_455 ?
O3 K1 C3 92.781(19) 1_455 2_667 ?
O1 K1 C3 143.32(2) 2_577 2_667 ?
O1 K1 C3 88.22(2) . 2_667 ?
O2 K1 C3 138.05(2) . 2_667 ?
N2 K1 C3 59.832(19) . 2_667 ?
O51 K1 C3 79.122(19) . 2_667 ?
N3 K1 C3 23.532(19) 2_667 2_667 ?
O3 K1 C3 21.356(17) 2_667 2_667 ?
C3 K1 C3 101.323(17) 1_455 2_667 ?
O3 K1 K1 45.745(14) 1_455 2_567 ?
O1 K1 K1 129.401(18) 2_577 2_567 ?
O1 K1 K1 132.536(17) . 2_567 ?
O2 K1 K1 101.240(18) . 2_567 ?
N2 K1 K1 105.959(15) . 2_567 ?
O51 K1 K1 90.552(16) . 2_567 ?
N3 K1 K1 56.825(15) 2_667 2_567 ?
O3 K1 K1 38.697(12) 2_667 2_567 ?
C3 K1 K1 51.096(13) 1_455 2_567 ?
C3 K1 K1 50.228(14) 2_667 2_567 ?
O3 K1 K1 113.607(15) 1_455 2_577 ?
O1 K1 K1 34.525(14) 2_577 2_577 ?
O1 K1 K1 34.236(13) . 2_577 ?
O2 K1 K1 103.224(17) . 2_577 ?
N2 K1 K1 87.882(15) . 2_577 ?
O51 K1 K1 124.297(16) . 2_577 ?
N3 K1 K1 98.852(16) 2_667 2_577 ?
O3 K1 K1 138.947(13) 2_667 2_577 ?
C3 K1 K1 122.832(15) 1_455 2_577 ?
C3 K1 K1 117.725(15) 2_667 2_577 ?
K1 K1 K1 142.581(9) 2_567 2_577 ?
C1 O1 K1 131.46(6) . 2_577 ?
C1 O1 K1 116.45(5) . . ?
K1 O1 K1 111.24(2) 2_577 . ?
C6 O2 K1 120.73(6) . . ?
C3 O3 K1 111.93(5) . 1_655 ?
C3 O3 K1 93.87(5) . 2_667 ?
K1 O3 K1 95.558(19) 1_655 2_667 ?
N5 O51 K1 117.53(5) . . ?
C1 N1 H1A 119.2(10) . . ?
C1 N1 H1B 117.6(10) . . ?
H1A N1 H1B 123.2(13) . . ?
C2 N2 C5 117.47(7) . . ?
C2 N2 K1 115.46(5) . . ?
C5 N2 K1 119.95(5) . . ?
C4 N3 C3 118.41(7) . . ?
C4 N3 K1 131.35(6) . 2_667 ?
C3 N3 K1 92.91(5) . 2_667 ?
C6 N4 C7 120.54(9) . . ?
C6 N4 C8 122.27(9) . . ?
C7 N4 C8 117.19(10) . . ?
O51 N5 O52 122.94(7) . . ?
O51 N5 C5 119.20(7) . . ?
O52 N5 C5 117.86(7) . . ?
O1 C1 N1 123.44(8) . . ?
O1 C1 C2 120.30(7) . . ?
N1 C1 C2 116.25(7) . . ?
N2 C2 C3 121.54(7) . . ?
N2 C2 C1 114.27(7) . . ?
C3 C2 C1 124.13(7) . . ?
O3 C3 N3 118.84(7) . . ?
O3 C3 C2 123.12(7) . . ?
N3 C3 C2 118.02(7) . . ?
O3 C3 K1 48.02(4) . 1_655 ?
N3 C3 K1 91.44(5) . 1_655 ?
C2 C3 K1 131.56(5) . 1_655 ?
O3 C3 K1 64.78(4) . 2_667 ?
N3 C3 K1 63.55(4) . 2_667 ?
C2 C3 K1 147.63(5) . 2_667 ?
K1 C3 K1 78.677(17) 1_655 2_667 ?
N3 C4 C5 121.26(7) . . ?
N3 C4 H4 119.4 . . ?
C5 C4 H4 119.4 . . ?
N2 C5 C4 123.21(7) . . ?
N2 C5 N5 116.14(7) . . ?
C4 C5 N5 120.59(7) . . ?
O2 C6 N4 125.42(9) . . ?
O2 C6 H6 117.3 . . ?
N4 C6 H6 117.3 . . ?
N4 C7 H7A 109.5 . . ?
N4 C7 H7B 109.5 . . ?
H7A C7 H7B 109.5 . . ?
N4 C7 H7C 109.5 . . ?
H7A C7 H7C 109.5 . . ?
H7B C7 H7C 109.5 . . ?
N4 C8 H8A 109.5 . . ?
N4 C8 H8B 109.5 . . ?
H8A C8 H8B 109.5 . . ?
N4 C8 H8C 109.5 . . ?
H8A C8 H8C 109.5 . . ?
H8B C8 H8C 109.5 . . ?

loop_
_geom_bond_atom_site_label_1
_geom_bond_atom_site_label_2
_geom_bond_distance
_geom_bond_site_symmetry_2
_geom_bond_publ_flag
K1 O3 2.7253(7) 1_455 ?
K1 O1 2.7858(7) 2_577 ?
K1 O1 2.8063(7) . ?
K1 O2 2.8402(8) . ?
K1 N2 2.8841(7) . ?
K1 O51 2.9698(8) . ?
K1 N3 3.0869(7) 2_667 ?
K1 O3 3.1221(7) 2_667 ?
K1 C3 3.4008(8) 1_455 ?
K1 C3 3.4433(8) 2_667 ?
K1 K1 4.3385(4) 2_567 ?
K1 K1 4.6152(4) 2_577 ?
O1 C1 1.2350(10) . ?
O2 C6 1.2330(11) . ?
O3 C3 1.2567(10) . ?
O51 N5 1.2313(10) . ?
O52 N5 1.2327(9) . ?
N1 C1 1.3313(11) . ?
N1 H1A 0.857(15) . ?
N1 H1B 0.858(15) . ?
N2 C2 1.3195(10) . ?
N2 C5 1.3244(10) . ?
N3 C4 1.3195(11) . ?
N3 C3 1.3766(11) . ?
N4 C6 1.3201(12) . ?
N4 C7 1.4476(15) . ?
N4 C8 1.4491(13) . ?
N5 C5 1.4465(10) . ?
C1 C2 1.5088(11) . ?
C2 C3 1.4607(10) . ?
C4 C5 1.3895(11) . ?
C4 H4 0.9500 . ?
C6 H6 0.9500 . ?
C7 H7A 0.9800 . ?
C7 H7B 0.9800 . ?
C7 H7C 0.9800 . ?
C8 H8A 0.9800 . ?
C8 H8B 0.9800 . ?
C8 H8C 0.9800 . ?

loop_
_geom_hbond_atom_site_label_D
_geom_hbond_atom_site_label_H
_geom_hbond_atom_site_label_A
_geom_hbond_distance_DH
_geom_hbond_distance_HA
_geom_hbond_distance_DA
_geom_hbond_angle_DHA
_geom_hbond_site_symmetry_A
_geom_hbond_publ_flag
N1 H1A O3 0.857(15) 2.004(15) 2.7016(10) 138.0(13) . yes
N1 H1B O2 0.858(15) 2.049(15) 2.9000(11) 171.5(14) 2_577 yes

loop_
_geom_torsion_atom_site_label_1
_geom_torsion_atom_site_label_2
_geom_torsion_atom_site_label_3
_geom_torsion_atom_site_label_4
_geom_torsion
_geom_torsion_site_symmetry_1
_geom_torsion_site_symmetry_2
_geom_torsion_site_symmetry_3
_geom_torsion_site_symmetry_4
_geom_torsion_publ_flag
K1 O51 N5 O52 146.85(7) . . . . ?
K1 O51 N5 C5 -32.69(9) . . . . ?
K1 O1 C1 N1 26.97(13) 2_577 . . . ?
K1 O1 C1 N1 -141.34(7) . . . . ?
K1 O1 C1 C2 -154.50(6) 2_577 . . . ?
K1 O1 C1 C2 37.19(10) . . . . ?
C5 N2 C2 C3 -1.70(11) . . . . ?
K1 N2 C2 C3 148.84(6) . . . . ?
C5 N2 C2 C1 -179.06(7) . . . . ?
K1 N2 C2 C1 -28.51(8) . . . . ?
O1 C1 C2 N2 -4.91(11) . . . . ?
N1 C1 C2 N2 173.72(7) . . . . ?
O1 C1 C2 C3 177.82(8) . . . . ?
N1 C1 C2 C3 -3.55(12) . . . . ?
K1 O3 C3 N3 62.81(8) 1_655 . . . ?
K1 O3 C3 N3 -34.77(7) 2_667 . . . ?
K1 O3 C3 C2 -118.58(7) 1_655 . . . ?
K1 O3 C3 C2 143.84(7) 2_667 . . . ?
K1 O3 C3 K1 -97.58(3) 2_667 . . 1_655 ?
K1 O3 C3 K1 97.58(3) 1_655 . . 2_667 ?
C4 N3 C3 O3 176.41(8) . . . . ?
K1 N3 C3 O3 35.18(8) 2_667 . . . ?
C4 N3 C3 C2 -2.27(11) . . . . ?
K1 N3 C3 C2 -143.50(6) 2_667 . . . ?
C4 N3 C3 K1 -142.18(7) . . . 1_655 ?
K1 N3 C3 K1 76.59(2) 2_667 . . 1_655 ?
C4 N3 C3 K1 141.22(8) . . . 2_667 ?
N2 C2 C3 O3 -175.15(7) . . . . ?
C1 C2 C3 O3 1.93(12) . . . . ?
N2 C2 C3 N3 3.47(11) . . . . ?
C1 C2 C3 N3 -179.45(7) . . . . ?
N2 C2 C3 K1 124.11(7) . . . 1_655 ?
C1 C2 C3 K1 -58.80(10) . . . 1_655 ?
N2 C2 C3 K1 -80.62(12) . . . 2_667 ?
C1 C2 C3 K1 96.46(11) . . . 2_667 ?
C3 N3 C4 C5 -0.40(12) . . . . ?
K1 N3 C4 C5 123.18(7) 2_667 . . . ?
C2 N2 C5 C4 -1.14(12) . . . . ?
K1 N2 C5 C4 -150.31(6) . . . . ?
C2 N2 C5 N5 176.10(7) . . . . ?
K1 N2 C5 N5 26.93(9) . . . . ?
N3 C4 C5 N2 2.32(13) . . . . ?
N3 C4 C5 N5 -174.81(8) . . . . ?
O51 N5 C5 N2 4.88(11) . . . . ?
O52 N5 C5 N2 -174.68(7) . . . . ?
O51 N5 C5 C4 -177.80(8) . . . . ?
O52 N5 C5 C4 2.64(12) . . . . ?
K1 O2 C6 N4 -119.48(9) . . . . ?
C7 N4 C6 O2 -2.02(19) . . . . ?
C8 N4 C6 O2 177.92(10) . . . . ?
